data_7010012
loop_
_publ_author_name
'Casas, Jos\'e S.'
'Casti\~neiras, Alfonso'
'Rodr\'iguez-Arg\"uelles, Mar\'ia C.'
'S\'anchez, Agust\'in'
'Sordo, Jos\'e'
'V\'azquez-L\'opez, Antonia'
'V\'azquez-L\'opez, Ezequiel M.'

_publ_section_title
;
 Reactions of diorganotin(IV) oxides with isatin 3- and
 2-thiosemicarbazones and with isatin 2,3-bis(thiosemicarbazone):
 influence of diphenyldithiophosphinic acid
 (isatin&#x2005;=&#x2005;1H-indole-2,3-dione)
;
_journal_issue 22
_journal_name_full 'Journal of the Chemical Society, Dalton Transactions'
_journal_page_first 4056
_journal_paper_doi 10.1039/b005103i
_journal_year 2000
_chemical_formula_sum 'C9 H8 N4 O S'
_chemical_formula_weight 220.25
_chemical_name_systematic
; 
 3-isatin thiosemicarbazone 
;
_space_group_IT_number 19
_symmetry_cell_setting orthorhombic
_symmetry_space_group_name_Hall 'P 2ac 2ab'
_symmetry_space_group_name_H-M 'P 21 21 21'
_atom_sites_solution_hydrogens difmap
_atom_sites_solution_primary direct
_atom_sites_solution_secondary difmap
_audit_creation_method SHELXL-97
_cell_angle_alpha 90.00
_cell_angle_beta 90.00
_cell_angle_gamma 90.00
_cell_formula_units_Z 4
_cell_length_a 15.0072(18)
_cell_length_b 15.2500(19)
_cell_length_c 4.3768(5)
_cell_measurement_temperature 293(2)
_cell_volume 1001.7(2)
_computing_cell_refinement 'CAD4/SDP Software (Enraf Nonius, 1989)'
_computing_data_collection 'CAD4/SDP Software (Enraf Nonius, 1989)'
_computing_data_reduction 'PLATON (Spek, 1998)'
_computing_molecular_graphics 'ZORTEP (Zsolnai & Huttner, 1994)'
_computing_publication_material 'SHELXL-97 (Sheldrick, 1997)'
_computing_structure_refinement 'SHELXL-97 (Sheldrick, 1997)'
_computing_structure_solution 'SHELXS-97 (Sheldrick, 1990)'
_diffrn_ambient_temperature 293(2)
_diffrn_measured_fraction_theta_full 0.997
_diffrn_measured_fraction_theta_max 0.997
_diffrn_radiation_monochromator graphite
_diffrn_radiation_source 'fine-focus sealed tube'
_diffrn_radiation_type MoK\a
_diffrn_radiation_wavelength 0.71073
_diffrn_reflns_av_R_equivalents 0.0000
_diffrn_reflns_av_sigmaI/netI 0.1397
_diffrn_reflns_limit_h_max 22
_diffrn_reflns_limit_h_min 0
_diffrn_reflns_limit_k_max 23
_diffrn_reflns_limit_k_min 0
_diffrn_reflns_limit_l_max 6
_diffrn_reflns_limit_l_min 0
_diffrn_reflns_number 2196
_diffrn_reflns_theta_full 32.93
_diffrn_reflns_theta_max 32.93
_diffrn_reflns_theta_min 3.00
_exptl_absorpt_coefficient_mu 0.300
_exptl_absorpt_correction_T_max 0.9706
_exptl_absorpt_correction_T_min 0.9023
_exptl_absorpt_correction_type DIFABS
_exptl_crystal_colour orange
_exptl_crystal_density_diffrn 1.461
_exptl_crystal_density_method 'not measured'
_exptl_crystal_description prism
_exptl_crystal_F_000 456
_exptl_crystal_size_max 0.80
_exptl_crystal_size_mid 0.30
_exptl_crystal_size_min 0.30
_refine_diff_density_max 0.266
_refine_diff_density_min -0.382
_refine_diff_density_rms 0.058
_refine_ls_abs_structure_details 'Flack H D (1983), Acta Cryst. A39, 876-881'
_refine_ls_abs_structure_Flack 0.2(3)
_refine_ls_extinction_method none
_refine_ls_goodness_of_fit_ref 0.920
_refine_ls_hydrogen_treatment refall
_refine_ls_matrix_type full
_refine_ls_number_parameters 169
_refine_ls_number_reflns 2196
_refine_ls_number_restraints 0
_refine_ls_restrained_S_all 0.920
_refine_ls_R_factor_all 0.2315
_refine_ls_R_factor_gt 0.0526
_refine_ls_shift/su_max 0.000
_refine_ls_shift/su_mean 0.000
_refine_ls_structure_factor_coef Fsqd
_refine_ls_weighting_details 'w=1/[\s^2^(Fo^2^)+(0.0511P)^2^+0.0000P] where P=(Fo^2^+2Fc^2^)/3'
_refine_ls_weighting_scheme calc
_refine_ls_wR_factor_gt 0.0989
_refine_ls_wR_factor_ref 0.1467
_reflns_number_gt 756
_reflns_number_total 2196
_reflns_threshold_expression >2sigma(I)
_cod_data_source_file b005103i.txt
_cod_data_source_block 93av01
_cod_depositor_comments
;
The following automatic conversions were performed:
'_symmetry_cell_setting' value 'Orthorhombic' changed to 'orthorhombic'
according to '/home/saulius/struct/CIF-dictionaries/cif_core.dic'
dictionary named 'cif_core.dic' version 2.4.1 from 2010-06-29.

Automatic conversion script
Id: cif_fix_enum 1527 2010-12-29 10:47:43Z saulius 

The following automatic conversions were performed:

'_refine_ls_weighting_scheme' value 'calc
w=1/[\s^2^(Fo^2^)+(0.0511P)^2^+0.0000P] where P=(Fo^2^+2Fc^2^)/3' was
changed to 'calc'. New tag '_refine_ls_weighting_details' was
created. The value of the new tag was set to
'w=1/[\s^2^(Fo^2^)+(0.0511P)^2^+0.0000P] where P=(Fo^2^+2Fc^2^)/3'.

Automatic conversion script
Id: cif_fix_values 3143 2015-03-26 13:38:13Z robertas 
;
_cod_original_sg_symbol_H-M 'P2(1)2(1)2(1), (No. 19)'
_cod_database_code 7010012

loop_
_symmetry_equiv_pos_as_xyz
'x, y, z'
'-x+1/2, -y, z+1/2'
'x+1/2, -y+1/2, -z'
'-x, y+1/2, -z+1/2'

loop_
_atom_site_label
_atom_site_type_symbol
_atom_site_fract_x
_atom_site_fract_y
_atom_site_fract_z
_atom_site_U_iso_or_equiv
_atom_site_adp_type
_atom_site_occupancy
_atom_site_calc_flag
_atom_site_refinement_flags
_atom_site_disorder_assembly
_atom_site_disorder_group
S1 S 0.11600(8) 0.49552(8) 0.9383(4) 0.0652(5) Uani 1 d . . .
O1 O -0.0133(2) 0.74830(18) 0.6038(9) 0.0536(10) Uani 1 d . . .
N4 N -0.1267(3) 0.7919(2) 0.2781(12) 0.0534(12) Uani 1 d . . .
N3 N -0.0753(2) 0.5697(2) 0.4034(11) 0.0457(10) Uani 1 d . . .
N2 N -0.0067(3) 0.5693(2) 0.6050(12) 0.0459(11) Uani 1 d . . .
N1 N -0.0212(3) 0.4215(3) 0.6502(12) 0.0574(14) Uani 1 d . . .
C3 C -0.0740(3) 0.7330(2) 0.4208(15) 0.0452(12) Uani 1 d . . .
C9 C -0.1901(3) 0.7509(3) 0.0926(15) 0.0508(13) Uani 1 d . . .
C4 C -0.2567(3) 0.7890(4) -0.0801(17) 0.0607(15) Uani 1 d . . .
C5 C -0.3102(4) 0.7327(4) -0.2417(17) 0.0658(17) Uani 1 d . . .
C6 C -0.2989(4) 0.6436(4) -0.2440(15) 0.0592(15) Uani 1 d . . .
C7 C -0.2325(3) 0.6059(4) -0.0641(14) 0.0496(12) Uani 1 d . . .
C8 C -0.1770(3) 0.6604(3) 0.1005(13) 0.0442(12) Uani 1 d . . .
C2 C -0.1040(3) 0.6448(3) 0.3130(11) 0.0409(12) Uani 1 d . . .
C1 C 0.0252(3) 0.4923(3) 0.7207(10) 0.0453(11) Uani 1 d . . .
H4 H -0.257(3) 0.854(3) -0.091(13) 0.063(14) Uiso 1 d . . .
H5 H -0.355(3) 0.763(3) -0.387(16) 0.087(19) Uiso 1 d . . .
H6 H -0.340(3) 0.605(3) -0.346(13) 0.064(16) Uiso 1 d . . .
H7 H -0.225(3) 0.546(3) -0.094(14) 0.066(15) Uiso 1 d . . .
H41 H -0.128(3) 0.852(3) 0.340(11) 0.055(13) Uiso 1 d . . .
H2 H 0.020(2) 0.616(3) 0.644(11) 0.041(13) Uiso 1 d . . .
H11 H -0.070(4) 0.428(3) 0.520(14) 0.09(2) Uiso 1 d . . .
H12 H 0.002(4) 0.363(3) 0.732(13) 0.083(17) Uiso 1 d . . .

loop_
_atom_site_aniso_label
_atom_site_aniso_U_11
_atom_site_aniso_U_22
_atom_site_aniso_U_33
_atom_site_aniso_U_23
_atom_site_aniso_U_13
_atom_site_aniso_U_12
S1 0.0643(7) 0.0572(7) 0.0742(11) 0.0069(9) -0.0227(9) -0.0060(7)
O1 0.055(2) 0.0513(16) 0.055(3) -0.007(2) -0.001(2) -0.0028(15)
N4 0.061(3) 0.0421(18) 0.057(3) 0.002(2) 0.001(3) 0.0046(19)
N3 0.050(2) 0.0461(18) 0.041(3) 0.002(2) -0.002(3) 0.0004(16)
N2 0.052(2) 0.0424(18) 0.043(3) -0.002(2) -0.005(3) -0.0009(18)
N1 0.062(3) 0.046(2) 0.064(4) 0.004(2) -0.020(3) -0.004(2)
C3 0.042(2) 0.045(2) 0.049(3) -0.003(3) 0.006(3) 0.0016(19)
C9 0.049(3) 0.054(2) 0.050(4) 0.001(3) 0.008(3) 0.000(2)
C4 0.057(3) 0.063(3) 0.062(4) 0.008(4) -0.002(4) 0.005(3)
C5 0.046(3) 0.092(4) 0.059(4) 0.019(4) 0.000(3) 0.009(3)
C6 0.048(3) 0.082(4) 0.048(4) 0.002(4) 0.003(3) -0.009(3)
C7 0.057(3) 0.063(3) 0.028(3) -0.004(3) 0.005(3) -0.002(2)
C8 0.046(3) 0.051(2) 0.036(3) 0.004(3) 0.009(3) 0.001(2)
C2 0.043(2) 0.045(2) 0.035(3) 0.000(2) 0.007(2) -0.0013(19)
C1 0.053(2) 0.047(2) 0.036(3) 0.000(3) -0.003(3) 0.003(2)

loop_
_atom_type_symbol
_atom_type_description
_atom_type_scat_dispersion_real
_atom_type_scat_dispersion_imag
_atom_type_scat_source
S S 0.1246 0.1234 'International Tables Vol C Tables 4.2.6.8 and 6.1.1.4'
O O 0.0106 0.0060 'International Tables Vol C Tables 4.2.6.8 and 6.1.1.4'
N N 0.0061 0.0033 'International Tables Vol C Tables 4.2.6.8 and 6.1.1.4'
C C 0.0033 0.0016 'International Tables Vol C Tables 4.2.6.8 and 6.1.1.4'
H H 0.0000 0.0000 'International Tables Vol C Tables 4.2.6.8 and 6.1.1.4'

loop_
_geom_angle_atom_site_label_1
_geom_angle_atom_site_label_2
_geom_angle_atom_site_label_3
_geom_angle
_geom_angle_site_symmetry_1
_geom_angle_site_symmetry_3
_geom_angle_publ_flag
C3 N4 C9 111.7(4) . . ?
C3 N4 H41 121(3) . . ?
C9 N4 H41 125(3) . . ?
C2 N3 N2 117.3(4) . . ?
N3 N2 C1 120.7(4) . . ?
N3 N2 H2 120(3) . . ?
C1 N2 H2 119(3) . . ?
C1 N1 H11 118(3) . . ?
C1 N1 H12 117(3) . . ?
H11 N1 H12 125(4) . . ?
O1 C3 N4 127.3(4) . . ?
O1 C3 C2 126.6(4) . . ?
N4 C3 C2 106.0(4) . . ?
C4 C9 C8 122.1(5) . . ?
C4 C9 N4 128.5(4) . . ?
C8 C9 N4 109.4(5) . . ?
C5 C4 C9 116.3(5) . . ?
C5 C4 H4 127(3) . . ?
C9 C4 H4 116(3) . . ?
C6 C5 C4 123.5(6) . . ?
C6 C5 H5 122(3) . . ?
C4 C5 H5 114(3) . . ?
C5 C6 C7 119.6(6) . . ?
C5 C6 H6 122(3) . . ?
C7 C6 H6 118(3) . . ?
C8 C7 C6 118.5(5) . . ?
C8 C7 H7 127(3) . . ?
C6 C7 H7 114(3) . . ?
C7 C8 C9 119.9(5) . . ?
C7 C8 C2 133.5(4) . . ?
C9 C8 C2 106.5(4) . . ?
C7 C8 C2 132.5(3) . 1_565 ?
C9 C8 C2 13.3(3) . 1_565 ?
C2 C8 C2 93.9(2) . 1_565 ?
N3 C2 C8 126.4(4) . . ?
N3 C2 C3 127.1(4) . . ?
C8 C2 C3 106.3(4) . . ?
N1 C1 N2 115.6(4) . . ?
N1 C1 S1 126.1(4) . . ?
N2 C1 S1 118.3(3) . . ?

loop_
_geom_bond_atom_site_label_1
_geom_bond_atom_site_label_2
_geom_bond_distance
_geom_bond_site_symmetry_2
_geom_bond_publ_flag
S1 C1 1.663(4) . ?
O1 C3 1.235(6) . ?
N4 C3 1.350(6) . ?
N4 C9 1.398(7) . ?
N4 H41 0.96(4) . ?
N3 C2 1.286(5) . ?
N3 N2 1.356(5) . ?
N2 C1 1.366(5) . ?
N2 H2 0.83(4) . ?
N1 C1 1.321(5) . ?
N1 H11 0.93(6) . ?
N1 H12 1.02(5) . ?
C3 C2 1.495(6) . ?
C9 C4 1.381(7) . ?
C9 C8 1.395(6) . ?
C4 C5 1.371(9) . ?
C4 H4 0.99(5) . ?
C5 C6 1.369(8) . ?
C5 H5 1.04(6) . ?
C6 C7 1.395(7) . ?
C6 H6 0.96(5) . ?
C7 C8 1.380(7) . ?
C7 H7 0.93(5) . ?
C8 C2 1.456(6) . ?
C8 C2 15.081(6) 1_565 ?

loop_
_geom_hbond_atom_site_label_D
_geom_hbond_atom_site_label_H
_geom_hbond_atom_site_label_A
_geom_hbond_distance_DH
_geom_hbond_distance_HA
_geom_hbond_distance_DA
_geom_hbond_angle_DHA
_geom_hbond_site_symmetry_A
N4 H41 S1 0.96(4) 2.40(4) 3.348(4) 171(4) 4_556
N2 H2 O1 0.83(4) 2.09(4) 2.731(5) 134(4) .
N1 H12 O1 1.02(5) 1.90(5) 2.899(5) 165(4) 4_546
N1 H11 N3 0.93(6) 2.22(5) 2.633(6) 105(4) .

loop_
_geom_torsion_atom_site_label_1
_geom_torsion_atom_site_label_2
_geom_torsion_atom_site_label_3
_geom_torsion_atom_site_label_4
_geom_torsion
_geom_torsion_site_symmetry_1
_geom_torsion_site_symmetry_2
_geom_torsion_site_symmetry_3
_geom_torsion_site_symmetry_4
_geom_torsion_publ_flag
C2 N3 N2 C1 177.4(4) . . . . ?
C9 N4 C3 O1 -178.4(5) . . . . ?
C9 N4 C3 C2 1.5(6) . . . . ?
C3 N4 C9 C4 177.9(6) . . . . ?
C3 N4 C9 C8 -2.6(7) . . . . ?
C8 C9 C4 C5 0.7(10) . . . . ?
N4 C9 C4 C5 -179.8(6) . . . . ?
C9 C4 C5 C6 -1.7(10) . . . . ?
C4 C5 C6 C7 2.9(10) . . . . ?
C5 C6 C7 C8 -3.1(9) . . . . ?
C6 C7 C8 C9 2.2(8) . . . . ?
C6 C7 C8 C2 178.1(5) . . . . ?
C6 C7 C8 C2 -2.8(7) . . . 1_565 ?
C4 C9 C8 C7 -1.0(9) . . . . ?
N4 C9 C8 C7 179.4(5) . . . . ?
C4 C9 C8 C2 -177.9(5) . . . . ?
N4 C9 C8 C2 2.5(6) . . . . ?
C4 C9 C8 C2 162.9(19) . . . 1_565 ?
N4 C9 C8 C2 -16.6(12) . . . 1_565 ?
N2 N3 C2 C8 -179.5(4) . . . . ?
N2 N3 C2 C3 -4.3(7) . . . . ?
C7 C8 C2 N3 -1.9(9) . . . . ?
C9 C8 C2 N3 174.4(5) . . . . ?
C2 C8 C2 N3 178.7(4) 1_565 . . . ?
C7 C8 C2 C3 -177.9(6) . . . . ?
C9 C8 C2 C3 -1.6(5) . . . . ?
C2 C8 C2 C3 2.7(3) 1_565 . . . ?
O1 C3 C2 N3 4.0(8) . . . . ?
N4 C3 C2 N3 -175.9(5) . . . . ?
O1 C3 C2 C8 180.0(5) . . . . ?
N4 C3 C2 C8 0.1(5) . . . . ?
N3 N2 C1 N1 -7.2(7) . . . . ?
N3 N2 C1 S1 173.7(4) . . . . ?
